data_2233308
loop_
_publ_author_name
'Wang, Yan'
'Zhao, Jing'

_publ_section_title
;
 Diaquabis(5-methyl-1,2-oxazole-3-carboxylato-\k^2^<i>N</i>,<i>O</i>^3^)cobalt(II)
 dihydrate
;
_journal_coeditor_code VM2142
_journal_issue 1
_journal_name_full 'Acta Crystallographica Section E'
_journal_page_first m69
_journal_paper_doi 10.1107/S1600536811053414
_journal_volume 68
_journal_year 2012
_chemical_formula_iupac '[Co (C5 H4 N O3)2 (H2 O)2], 2H2 O'
_chemical_formula_moiety 'C10 H12 Co N2 O8, 2(H2 O)'
_chemical_formula_sum 'C10 H16 Co N2 O10'
_chemical_formula_weight 383.18
_chemical_name_systematic
;
Diaquabis(5-methyl-1,2-oxazole-3-carboxylato-
\k^2^<i>N</i>,<i>O</i>^3^)cobalt(II) dihydrate
;
_space_group_IT_number 14
_symmetry_cell_setting monoclinic
_symmetry_space_group_name_Hall '-P 2yn'
_symmetry_space_group_name_H-M 'P 1 21/n 1'
_atom_sites_solution_hydrogens geom
_atom_sites_solution_primary direct
_atom_sites_solution_secondary difmap
_audit_creation_method SHELXL-97
_cell_angle_alpha 90.00
_cell_angle_beta 103.707(6)
_cell_angle_gamma 90.00
_cell_formula_units_Z 2
_cell_length_a 5.260(3)
_cell_length_b 18.528(10)
_cell_length_c 8.077(4)
_cell_measurement_reflns_used 1344
_cell_measurement_temperature 296(2)
_cell_measurement_theta_max 25.00
_cell_measurement_theta_min 2.20
_cell_volume 764.7(7)
_computing_cell_refinement 'CrystalClear (Rigaku, 2005)'
_computing_data_collection 'CrystalClear (Rigaku, 2005)'
_computing_data_reduction 'CrystalClear (Rigaku, 2005)'
_computing_molecular_graphics 'DIAMOND (Brandenburg & Putz, 2005)'
_computing_publication_material 'SHELXL97 (Sheldrick, 2008)'
_computing_structure_refinement 'SHELXL97 (Sheldrick, 2008)'
_computing_structure_solution 'SHELXS97 (Sheldrick, 2008)'
_diffrn_ambient_temperature 296(2)
_diffrn_detector_area_resol_mean 13.6612
_diffrn_measured_fraction_theta_full 0.999
_diffrn_measured_fraction_theta_max 0.999
_diffrn_measurement_device_type 'Rigaku SCXmini'
_diffrn_measurement_method CCD_Profile_fitting
_diffrn_radiation_monochromator graphite
_diffrn_radiation_source 'fine-focus sealed tube'
_diffrn_radiation_type MoK\a
_diffrn_radiation_wavelength 0.71073
_diffrn_reflns_av_R_equivalents 0.0338
_diffrn_reflns_av_sigmaI/netI 0.0303
_diffrn_reflns_limit_h_max 6
_diffrn_reflns_limit_h_min -6
_diffrn_reflns_limit_k_max 22
_diffrn_reflns_limit_k_min -22
_diffrn_reflns_limit_l_max 9
_diffrn_reflns_limit_l_min -9
_diffrn_reflns_number 5217
_diffrn_reflns_theta_full 25.00
_diffrn_reflns_theta_max 25.00
_diffrn_reflns_theta_min 2.20
_diffrn_standards_decay_% 0
_diffrn_standards_interval_count 2
_diffrn_standards_interval_time 150
_exptl_absorpt_coefficient_mu 1.176
_exptl_absorpt_correction_T_max 0.983
_exptl_absorpt_correction_T_min 0.983
_exptl_absorpt_correction_type multi-scan
_exptl_absorpt_process_details '(CrystalClear; Rigaku, 2005)'
_exptl_crystal_colour Pink
_exptl_crystal_density_diffrn 1.664
_exptl_crystal_density_method 'not measured'
_exptl_crystal_description Pillar
_exptl_crystal_F_000 394
_exptl_crystal_size_max 0.20
_exptl_crystal_size_mid 0.20
_exptl_crystal_size_min 0.20
_refine_diff_density_max 0.276
_refine_diff_density_min -0.378
_refine_ls_extinction_method none
_refine_ls_goodness_of_fit_ref 1.060
_refine_ls_hydrogen_treatment mixed
_refine_ls_matrix_type full
_refine_ls_number_parameters 123
_refine_ls_number_reflns 1344
_refine_ls_number_restraints 0
_refine_ls_restrained_S_all 1.060
_refine_ls_R_factor_all 0.0323
_refine_ls_R_factor_gt 0.0283
_refine_ls_shift/su_max 0.000
_refine_ls_shift/su_mean 0.000
_refine_ls_structure_factor_coef Fsqd
_refine_ls_weighting_details 'calc w=1/[\s^2^(Fo^2^)+(0.0428P)^2^+0.2614P] where P=(Fo^2^+2Fc^2^)/3'
_refine_ls_weighting_scheme calc
_refine_ls_wR_factor_gt 0.0745
_refine_ls_wR_factor_ref 0.0778
_reflns_number_gt 1202
_reflns_number_total 1344
_reflns_threshold_expression I>2sigma(I)
_cod_data_source_file vm2142.cif
_cod_data_source_block I
_cod_original_cell_volume 764.9(7)
_cod_original_sg_symbol_H-M 'P 21/n'
_cod_database_code 2233308
_cod_database_fobs_code 2233308

loop_
_symmetry_equiv_pos_as_xyz
'x, y, z'
'-x+1/2, y+1/2, -z+1/2'
'-x, -y, -z'
'x-1/2, -y-1/2, z-1/2'

loop_
_atom_site_type_symbol
_atom_site_label
_atom_site_fract_x
_atom_site_fract_y
_atom_site_fract_z
_atom_site_U_iso_or_equiv
_atom_site_adp_type
_atom_site_calc_flag
_atom_site_refinement_flags
_atom_site_occupancy
_atom_site_symmetry_multiplicity
Co Co1 0.5000 0.0000 0.5000 0.02592(16) Uani d S 1 2
O O1 0.8288(3) 0.18878(7) 0.38174(19) 0.0361(4) Uani d . 1 1
O O5 0.0881(3) 0.06221(8) 0.16193(19) 0.0345(4) Uani d . 1 1
O O2 0.7638(3) 0.08451(7) 0.50526(17) 0.0293(3) Uani d . 1 1
N N1 0.3171(3) 0.06356(9) 0.2896(2) 0.0312(4) Uani d . 1 1
O O3 0.3032(4) 0.05798(10) 0.6557(2) 0.0369(4) Uani d . 1 1
C C5 0.6992(4) 0.13440(10) 0.3955(3) 0.0266(4) Uani d . 1 1
C C4 0.4387(4) 0.12311(10) 0.2705(3) 0.0270(4) Uani d . 1 1
C C3 0.2957(4) 0.16322(12) 0.1325(3) 0.0330(5) Uani d . 1 1
H H3 0.3393 0.2077 0.0937 0.040 Uiso calc R 1 1
C C1 -0.1485(5) 0.13125(15) -0.0775(3) 0.0462(6) Uani d . 1 1
H H1A -0.1458 0.1782 -0.1275 0.069 Uiso calc R 1 1
H H1B -0.3060 0.1259 -0.0382 0.069 Uiso calc R 1 1
H H1C -0.1427 0.0949 -0.1612 0.069 Uiso calc R 1 1
C C2 0.0819(4) 0.12328(12) 0.0685(3) 0.0313(5) Uani d . 1 1
O O4 0.3191(4) 0.20264(10) 0.6234(3) 0.0511(5) Uani d . 1 1
H H3A 0.332(6) 0.0981(18) 0.655(4) 0.051(9) Uiso d . 1 1
H H3B 0.144(8) 0.0564(18) 0.623(5) 0.081(12) Uiso d . 1 1
H H4B 0.175(8) 0.2028(19) 0.555(5) 0.080(12) Uiso d . 1 1
H H4A 0.309(7) 0.232(2) 0.698(5) 0.093(13) Uiso d . 1 1

loop_
_atom_site_aniso_label
_atom_site_aniso_U_11
_atom_site_aniso_U_22
_atom_site_aniso_U_33
_atom_site_aniso_U_12
_atom_site_aniso_U_13
_atom_site_aniso_U_23
Co1 0.0265(2) 0.0213(2) 0.0275(3) -0.00130(14) 0.00157(17) 0.00343(14)
O1 0.0380(8) 0.0292(8) 0.0374(9) -0.0093(6) 0.0014(7) 0.0050(7)
O5 0.0321(8) 0.0325(8) 0.0324(8) -0.0032(6) -0.0051(6) 0.0006(6)
O2 0.0287(7) 0.0267(7) 0.0290(8) -0.0024(6) -0.0002(6) 0.0046(6)
N1 0.0300(9) 0.0284(9) 0.0301(10) -0.0019(7) -0.0030(7) 0.0033(7)
O3 0.0360(10) 0.0318(10) 0.0424(10) 0.0002(7) 0.0082(7) -0.0041(7)
C5 0.0281(10) 0.0244(10) 0.0269(11) -0.0005(8) 0.0059(8) -0.0007(8)
C4 0.0297(10) 0.0254(10) 0.0252(11) -0.0006(8) 0.0052(8) 0.0007(8)
C3 0.0374(11) 0.0294(11) 0.0305(11) 0.0014(9) 0.0048(9) 0.0085(9)
C1 0.0409(13) 0.0579(16) 0.0329(13) 0.0074(11) -0.0051(10) 0.0006(11)
C2 0.0344(11) 0.0343(11) 0.0234(11) 0.0064(9) 0.0031(9) 0.0012(9)
O4 0.0483(11) 0.0376(10) 0.0598(12) 0.0073(8) -0.0024(9) -0.0118(9)

loop_
_atom_type_symbol
_atom_type_description
_atom_type_scat_dispersion_real
_atom_type_scat_dispersion_imag
_atom_type_scat_source
C C 0.0033 0.0016 'International Tables Vol C Tables 4.2.6.8 and 6.1.1.4'
H H 0.0000 0.0000 'International Tables Vol C Tables 4.2.6.8 and 6.1.1.4'
N N 0.0061 0.0033 'International Tables Vol C Tables 4.2.6.8 and 6.1.1.4'
O O 0.0106 0.0060 'International Tables Vol C Tables 4.2.6.8 and 6.1.1.4'
Co Co 0.3494 0.9721 'International Tables Vol C Tables 4.2.6.8 and 6.1.1.4'

loop_
_geom_angle_atom_site_label_1
_geom_angle_atom_site_label_2
_geom_angle_atom_site_label_3
_geom_angle_site_symmetry_1
_geom_angle_site_symmetry_3
_geom_angle
O2 Co1 O2 3_656 . 180.00(5)
O2 Co1 N1 3_656 3_656 76.76(6)
O2 Co1 N1 . 3_656 103.24(6)
O2 Co1 N1 3_656 . 103.24(6)
O2 Co1 N1 . . 76.76(6)
N1 Co1 N1 3_656 . 180.0
O2 Co1 O3 3_656 3_656 91.37(8)
O2 Co1 O3 . 3_656 88.63(8)
N1 Co1 O3 3_656 3_656 90.08(8)
N1 Co1 O3 . 3_656 89.92(8)
O2 Co1 O3 3_656 . 88.63(8)
O2 Co1 O3 . . 91.37(8)
N1 Co1 O3 3_656 . 89.92(8)
N1 Co1 O3 . . 90.08(8)
O3 Co1 O3 3_656 . 180.00(7)
C2 O5 N1 . . 107.48(15)
C5 O2 Co1 . . 117.73(12)
C4 N1 O5 . . 106.92(16)
C4 N1 Co1 . . 115.26(13)
O5 N1 Co1 . . 137.76(13)
Co1 O3 H3A . . 112(2)
Co1 O3 H3B . . 113(3)
H3A O3 H3B . . 103(3)
O1 C5 O2 . . 126.42(19)
O1 C5 C4 . . 119.00(17)
O2 C5 C4 . . 114.57(16)
N1 C4 C3 . . 110.96(18)
N1 C4 C5 . . 115.51(17)
C3 C4 C5 . . 133.53(18)
C2 C3 C4 . . 104.87(19)
C2 C3 H3 . . 127.6
C4 C3 H3 . . 127.6
C2 C1 H1A . . 109.5
C2 C1 H1B . . 109.5
H1A C1 H1B . . 109.5
C2 C1 H1C . . 109.5
H1A C1 H1C . . 109.5
H1B C1 H1C . . 109.5
C3 C2 O5 . . 109.77(18)
C3 C2 C1 . . 134.6(2)
O5 C2 C1 . . 115.60(19)
H4B O4 H4A . . 106(3)

loop_
_geom_bond_atom_site_label_1
_geom_bond_atom_site_label_2
_geom_bond_site_symmetry_2
_geom_bond_distance
Co1 O2 3_656 2.0860(16)
Co1 O2 . 2.0860(16)
Co1 N1 3_656 2.1035(18)
Co1 N1 . 2.1035(18)
Co1 O3 3_656 2.1038(18)
Co1 O3 . 2.1038(18)
O1 C5 . 1.236(2)
O5 C2 . 1.356(3)
O5 N1 . 1.388(2)
O2 C5 . 1.270(2)
N1 C4 . 1.303(3)
O3 H3A . 0.76(3)
O3 H3B . 0.82(4)
C5 C4 . 1.512(3)
C4 C3 . 1.401(3)
C3 C2 . 1.343(3)
C3 H3 . 0.9300
C1 C2 . 1.485(3)
C1 H1A . 0.9600
C1 H1B . 0.9600
C1 H1C . 0.9600
O4 H4B . 0.83(4)
O4 H4A . 0.83(5)

loop_
_geom_hbond_atom_site_label_D
_geom_hbond_atom_site_label_H
_geom_hbond_atom_site_label_A
_geom_hbond_site_symmetry_A
_geom_hbond_distance_DH
_geom_hbond_distance_HA
_geom_hbond_distance_DA
_geom_hbond_angle_DHA
O4 H4A O1 4_566 0.83(5) 2.07(5) 2.890(3) 172(4)
O4 H4B O1 1_455 0.83(4) 2.03(4) 2.853(3) 172(3)
O3 H3B O2 1_455 0.82(4) 2.07(4) 2.852(3) 161(3)
O3 H3A O4 . 0.76(3) 1.95(3) 2.696(3) 167(3)
